data_4339289
loop_
_publ_author_name
'Ohashi, Masato'
'Shima, Asuka'
'R\"uffer, Tobias'
'Mizomoto, Hitoshi'
'Kaneda, Yutaka'
'Mashima, Kazushi'

_publ_section_title
;
 Linear metal-metal-bonded tetranuclear M-Mo-Mo-M complexes (M = Ir and
 Rh): oxidative metal-metal bond formation in a tetrametallic system and
 1,4-addition reaction of alkyl halides.
;
_journal_issue 16
_journal_name_full 'Inorganic chemistry'
_journal_page_first 6702
_journal_page_last 6714
_journal_paper_doi 10.1021/ic062474q
_journal_volume 46
_journal_year 2007
_chemical_formula_moiety '(C104.78 H90.34 I1.22 Ir2 Mo2 N8 O4 P4 2+), 2(B C24 H20 1-), 3.25(C H2 Cl2)'
_chemical_formula_sum 'C156.03 H136.84 B2 Cl6.49 I1.22 Ir2 Mo2 N8 O4 P4'
_chemical_formula_weight 3294.67
_chemical_name_systematic
; 
 ? 
;
_space_group_IT_number 15
_symmetry_cell_setting monoclinic
_symmetry_Int_Tables_number 15
_symmetry_space_group_name_Hall '-C 2yc'
_symmetry_space_group_name_H-M 'C 1 2/c 1'
_atom_sites_solution_hydrogens geom
_atom_sites_solution_primary direct
_atom_sites_solution_secondary difmap
_cell_angle_alpha 90.00
_cell_angle_beta 126.895(3)
_cell_angle_gamma 90.00
_cell_formula_units_Z 4
_cell_length_a 33.911(3)
_cell_length_b 19.6687(18)
_cell_length_c 27.350(2)
_cell_measurement_reflns_used 138747
_cell_measurement_temperature 122(1)
_cell_measurement_theta_max 30.58
_cell_measurement_theta_min 3.01
_cell_volume 14589(2)
_computing_cell_refinement 'Rigaku/RAPID Diffractometer Control'
_computing_data_collection 'Rigaku/RAPID Diffractometer Control'
_computing_data_reduction 'teXsan: PROCESS (MSC)'
_computing_molecular_graphics 'Ortep-3 (Louis J. Farrugia, 2005)'
_computing_publication_material 'SHELXL-97 and modified'
_computing_structure_refinement 'SHELXL-97 (Sheldrick, 1997)'
_computing_structure_solution 'SHELXS-97(G. M. Sheldrick, 1997)'
_diffrn_ambient_temperature 122(1)
_diffrn_detector_area_resol_mean 10.00
_diffrn_measured_fraction_theta_full 0.998
_diffrn_measured_fraction_theta_max 0.998
_diffrn_measurement_device_details
;
RAPID: Eulerian 3-circle
;
_diffrn_measurement_device_type 'Rigaku RAXIS-RAPID Imaging Plate'
_diffrn_measurement_method \w
_diffrn_radiation_detector 'imaging plate'
_diffrn_radiation_monochromator graphite
_diffrn_radiation_source 'normal-focus sealed tube'
_diffrn_radiation_type MoK\a
_diffrn_radiation_wavelength 0.71075
_diffrn_reflns_av_R_equivalents 0.0819
_diffrn_reflns_av_sigmaI/netI 0.0449
_diffrn_reflns_limit_h_max 48
_diffrn_reflns_limit_h_min -48
_diffrn_reflns_limit_k_max 28
_diffrn_reflns_limit_k_min -28
_diffrn_reflns_limit_l_max 38
_diffrn_reflns_limit_l_min -38
_diffrn_reflns_number 218819
_diffrn_reflns_reduction_process 'Lp corrections applied'
_diffrn_reflns_theta_full 30.51
_diffrn_reflns_theta_max 30.51
_diffrn_reflns_theta_min 3.00
_exptl_absorpt_coefficient_mu 2.464
_exptl_absorpt_correction_T_max 0.6057
_exptl_absorpt_correction_T_min 0.4856
_exptl_absorpt_correction_type multi-scan
_exptl_absorpt_process_details
;
Higashi, T. (1995). ABSCOR - Program for Absorption Correction, Rigaku
        Corporation, Tokyo, Japan.
;
_exptl_crystal_colour 'red '
_exptl_crystal_density_diffrn 1.500
_exptl_crystal_density_method 'not measured'
_exptl_crystal_description block
_exptl_crystal_F_000 6576
_exptl_crystal_size_max 0.30
_exptl_crystal_size_mid 0.30
_exptl_crystal_size_min 0.20
_refine_diff_density_max 3.238
_refine_diff_density_min -5.262
_refine_diff_density_rms 0.196
_refine_ls_extinction_coef 0.000104(16)
_refine_ls_extinction_expression Fc^*^=kFc[1+0.001xFc^2^\l^3^/sin(2\q)]^-1/4^
_refine_ls_extinction_method SHELXL
_refine_ls_goodness_of_fit_ref 1.036
_refine_ls_hydrogen_treatment constr
_refine_ls_matrix_type full
_refine_ls_number_parameters 836
_refine_ls_number_reflns 22194
_refine_ls_number_restraints 2
_refine_ls_restrained_S_all 1.036
_refine_ls_R_factor_all 0.0737
_refine_ls_R_factor_gt 0.0528
_refine_ls_shift/su_max 0.001
_refine_ls_shift/su_mean 0.000
_refine_ls_structure_factor_coef Fsqd
_refine_ls_weighting_details 'calc w=1/[\s^2^(Fo^2^)+(0.0854P)^2^+115.5285P] where P=(Fo^2^+2Fc^2^)/3'
_refine_ls_weighting_scheme calc
_refine_ls_wR_factor_gt 0.1492
_refine_ls_wR_factor_ref 0.1601
_reflns_number_gt 16737
_reflns_number_total 22194
_reflns_threshold_expression >2sigma(I)
_cod_data_source_file ic062474q-file003.cif
_cod_data_source_block complex14b
_cod_original_sg_symbol_Hall ' -C 2yc '
_cod_original_sg_symbol_H-M ' C 2/c '
_cod_database_code 4339289

loop_
_symmetry_equiv_pos_as_xyz
'x, y, z'
'-x, y, -z+1/2'
'x+1/2, y+1/2, z'
'-x+1/2, y+1/2, -z+1/2'
'-x, -y, -z'
'x, -y, z-1/2'
'-x+1/2, -y+1/2, -z'
'x+1/2, -y+1/2, z-1/2'

loop_
_atom_site_label
_atom_site_type_symbol
_atom_site_fract_x
_atom_site_fract_y
_atom_site_fract_z
_atom_site_U_iso_or_equiv
_atom_site_adp_type
_atom_site_occupancy
_atom_site_symmetry_multiplicity
_atom_site_calc_flag
_atom_site_refinement_flags
_atom_site_disorder_assembly
_atom_site_disorder_group
Ir2 Ir 0.0000 0.603573(12) 0.7500 0.01676(7) Uani 1 2 d S . .
Ir1 Ir 0.0000 0.992387(12) 0.7500 0.01567(7) Uani 1 2 d S . .
C79 C 0.0000 0.4973(6) 0.7500 0.034(2) Uiso 0.78 2 d SP A 1
H79A H -0.0158 0.4807 0.7681 0.050 Uiso 0.39 1 calc PR A 1
H79B H 0.0340 0.4807 0.7740 0.050 Uiso 0.39 1 calc PR A 1
H79C H -0.0182 0.4807 0.7079 0.050 Uiso 0.39 1 calc PR A 1
I6 I 0.0000 0.46045(14) 0.7500 0.0319(5) Uiso 0.22 2 d SP A 2
I5 I 0.0000 1.13584(3) 0.7500 0.04912(16) Uani 1 2 d S . .
Mo2 Mo 0.0000 0.74322(3) 0.7500 0.01344(10) Uani 1 2 d S . .
Mo1 Mo 0.0000 0.85102(3) 0.7500 0.01302(10) Uani 1 2 d S . .
Cl1 Cl 0.18888(12) 0.70786(17) 0.5687(2) 0.1113(13) Uani 1 1 d . . .
Cl2 Cl 0.12521(8) 0.80981(11) 0.56021(13) 0.0692(6) Uani 1 1 d . . .
Cl3 Cl 0.1027(3) 0.7570(5) 0.4006(4) 0.160(4) Uiso 0.624(10) 1 d PD . .
Cl4 Cl 0.0949(3) 0.6824(5) 0.3035(4) 0.157(4) Uiso 0.624(10) 1 d PD . .
P2 P 0.07236(4) 0.61115(6) 0.84992(5) 0.0183(2) Uani 1 1 d . A .
P1 P -0.08598(4) 0.98236(6) 0.68917(5) 0.0178(2) Uani 1 1 d . . .
O2 O 0.02984(12) 0.85518(16) 0.84232(14) 0.0168(6) Uani 1 1 d . A .
O1 O -0.06283(12) 0.73725(16) 0.74569(14) 0.0173(6) Uani 1 1 d . . .
N4 N 0.05057(15) 0.5999(2) 0.68544(18) 0.0217(8) Uani 1 1 d . . .
N3 N -0.00658(15) 0.9994(2) 0.85904(18) 0.0212(8) Uani 1 1 d . A .
N2 N 0.04496(14) 0.74083(19) 0.84954(17) 0.0169(7) Uani 1 1 d . . .
N1 N -0.07354(14) 0.85167(19) 0.72797(16) 0.0164(7) Uani 1 1 d . A .
C53 C 0.12691(18) 0.6757(2) 0.1286(2) 0.0215(9) Uani 1 1 d . . .
C58 C 0.1033(2) 0.7129(3) 0.1483(3) 0.0298(11) Uani 1 1 d . . .
H58 H 0.1228 0.7406 0.1837 0.036 Uiso 1 1 calc R . .
C57 C 0.0526(2) 0.7106(3) 0.1177(4) 0.0433(16) Uani 1 1 d . . .
H57 H 0.0382 0.7356 0.1331 0.052 Uiso 1 1 calc R . .
C55 C 0.0443(2) 0.6359(3) 0.0438(3) 0.0384(14) Uani 1 1 d . . .
H55 H 0.0244 0.6095 0.0076 0.046 Uiso 1 1 calc R . .
C54 C 0.0953(2) 0.6376(3) 0.0752(2) 0.0274(10) Uani 1 1 d . . .
H54 H 0.1093 0.6118 0.0597 0.033 Uiso 1 1 calc R . .
C64 C 0.2574(2) 0.7693(3) 0.2358(2) 0.0274(10) Uani 1 1 d . . .
H64 H 0.2790 0.7319 0.2572 0.033 Uiso 1 1 calc R . .
C63 C 0.2763(2) 0.8347(3) 0.2543(3) 0.0322(12) Uani 1 1 d . . .
H63 H 0.3100 0.8412 0.2874 0.039 Uiso 1 1 calc R . .
C62 C 0.2459(2) 0.8903(3) 0.2244(3) 0.0294(11) Uani 1 1 d . . .
H62 H 0.2583 0.9352 0.2374 0.035 Uiso 1 1 calc R . .
C61 C 0.1969(2) 0.8794(3) 0.1750(3) 0.0302(11) Uani 1 1 d . . .
H61 H 0.1757 0.9172 0.1539 0.036 Uiso 1 1 calc R . .
C60 C 0.1788(2) 0.8137(3) 0.1564(2) 0.0273(10) Uani 1 1 d . . .
H60 H 0.1456 0.8076 0.1216 0.033 Uiso 1 1 calc R . .
C71 C 0.2132(2) 0.6345(3) 0.2326(3) 0.0449(18) Uani 1 1 d . . .
C76 C 0.1942(3) 0.6349(4) 0.2661(3) 0.056(2) Uani 1 1 d . . .
H76 H 0.1643 0.6586 0.2497 0.068 Uiso 1 1 calc R . .
C65 C 0.2024(2) 0.6448(3) 0.1252(3) 0.0418(16) Uani 1 1 d . . .
C70 C 0.2112(2) 0.6848(3) 0.0903(3) 0.0373(13) Uani 1 1 d . . .
H70 H 0.2103 0.7328 0.0930 0.045 Uiso 1 1 calc R . .
C69 C 0.2213(2) 0.6572(5) 0.0515(3) 0.0524(19) Uani 1 1 d . . .
H69 H 0.2279 0.6862 0.0295 0.063 Uiso 1 1 calc R . .
C68 C 0.2216(3) 0.5879(5) 0.0459(5) 0.073(3) Uani 1 1 d . . .
H68 H 0.2273 0.5686 0.0188 0.087 Uiso 1 1 calc R . .
C67 C 0.2137(4) 0.5472(5) 0.0789(6) 0.093(4) Uani 1 1 d . . .
H67 H 0.2144 0.4992 0.0755 0.111 Uiso 1 1 calc R . .
C45 C 0.07318(17) 0.5903(3) 0.6571(2) 0.0210(9) Uani 1 1 d . A .
C50 C 0.0943(2) 0.5259(3) 0.6633(2) 0.0256(10) Uani 1 1 d . . .
C49 C 0.1195(2) 0.5193(3) 0.6384(3) 0.0294(11) Uani 1 1 d . A .
H49 H 0.1354 0.4774 0.6429 0.035 Uiso 1 1 calc R . .
C48 C 0.1224(2) 0.5715(3) 0.6074(2) 0.0288(11) Uani 1 1 d . . .
H48 H 0.1406 0.5657 0.5917 0.035 Uiso 1 1 calc R A .
C47 C 0.09869(19) 0.6330(3) 0.5989(2) 0.0253(10) Uani 1 1 d . A .
H47 H 0.0994 0.6677 0.5753 0.030 Uiso 1 1 calc R . .
C46 C 0.07409(18) 0.6445(2) 0.6243(2) 0.0207(9) Uani 1 1 d . . .
C52 C 0.0879(3) 0.4670(3) 0.6929(3) 0.0368(13) Uani 1 1 d . A .
H52A H 0.1051 0.4272 0.6927 0.055 Uiso 1 1 calc R . .
H52B H 0.0527 0.4567 0.6702 0.055 Uiso 1 1 calc R . .
H52C H 0.1017 0.4788 0.7352 0.055 Uiso 1 1 calc R . .
C51 C 0.0481(2) 0.7100(3) 0.6156(2) 0.0276(10) Uani 1 1 d . A .
H51A H 0.0330 0.7077 0.6368 0.041 Uiso 1 1 calc R . .
H51B H 0.0225 0.7176 0.5718 0.041 Uiso 1 1 calc R . .
H51C H 0.0719 0.7475 0.6323 0.041 Uiso 1 1 calc R . .
C44 C 0.03366(18) 0.6027(2) 0.7117(2) 0.0209(9) Uani 1 1 d . A .
C29 C 0.08360(19) 0.5396(3) 0.8990(2) 0.0240(9) Uani 1 1 d . . .
C34 C 0.1151(2) 0.4876(3) 0.9088(3) 0.0355(13) Uani 1 1 d . A .
H34 H 0.1346 0.4924 0.8947 0.043 Uiso 1 1 calc R . .
C33 C 0.1185(3) 0.4281(3) 0.9390(3) 0.0442(16) Uani 1 1 d . . .
H33 H 0.1404 0.3929 0.9456 0.053 Uiso 1 1 calc R A .
C32 C 0.0902(3) 0.4208(3) 0.9593(3) 0.0403(14) Uani 1 1 d . A .
H32 H 0.0920 0.3800 0.9790 0.048 Uiso 1 1 calc R . .
C31 C 0.0592(2) 0.4723(3) 0.9511(3) 0.0350(12) Uani 1 1 d . . .
H31 H 0.0403 0.4673 0.9660 0.042 Uiso 1 1 calc R A .
C30 C 0.0558(2) 0.5312(3) 0.9211(2) 0.0277(10) Uani 1 1 d . A .
H30 H 0.0344 0.5666 0.9155 0.033 Uiso 1 1 calc R . .
C36 C -0.02314(18) 1.0163(3) 0.8937(2) 0.0223(9) Uani 1 1 d . . .
C37 C -0.04988(19) 0.9675(3) 0.9000(2) 0.0260(10) Uani 1 1 d . . .
C38 C -0.0697(2) 0.9879(3) 0.9301(2) 0.0312(11) Uani 1 1 d . . .
H38 H -0.0878 0.9562 0.9356 0.037 Uiso 1 1 calc R . .
C39 C -0.0632(2) 1.0534(3) 0.9519(3) 0.0353(13) Uani 1 1 d . . .
H39 H -0.0781 1.0667 0.9709 0.042 Uiso 1 1 calc R . .
C40 C -0.0353(2) 1.1000(3) 0.9464(3) 0.0320(12) Uani 1 1 d . . .
H40 H -0.0304 1.1443 0.9630 0.038 Uiso 1 1 calc R . .
C41 C -0.01440(19) 1.0829(3) 0.9171(2) 0.0257(10) Uani 1 1 d . . .
C42 C -0.0563(2) 0.8962(3) 0.8762(3) 0.0305(11) Uani 1 1 d . . .
H42A H -0.0398 0.8920 0.8567 0.046 Uiso 1 1 calc R . .
H42B H -0.0915 0.8863 0.8462 0.046 Uiso 1 1 calc R . .
H42C H -0.0417 0.8639 0.9102 0.046 Uiso 1 1 calc R . .
C43 C 0.0156(2) 1.1319(3) 0.9112(3) 0.0331(12) Uani 1 1 d . . .
H43A H 0.0272 1.1102 0.8896 0.050 Uiso 1 1 calc R . .
H43B H 0.0441 1.1461 0.9520 0.050 Uiso 1 1 calc R . .
H43C H -0.0044 1.1717 0.8881 0.050 Uiso 1 1 calc R . .
C35 C -0.00158(17) 0.9940(2) 0.8205(2) 0.0200(9) Uani 1 1 d . . .
C11 C -0.12218(19) 1.0493(3) 0.6907(2) 0.0242(9) Uani 1 1 d . A .
C12 C -0.1070(2) 1.0795(3) 0.7449(3) 0.0417(16) Uani 1 1 d . . .
H12 H -0.0749 1.0700 0.7809 0.050 Uiso 1 1 calc R A .
C13 C -0.1372(3) 1.1236(3) 0.7483(3) 0.0434(15) Uani 1 1 d . A .
H13 H -0.1264 1.1419 0.7866 0.052 Uiso 1 1 calc R . .
C14 C -0.1820(3) 1.1406(5) 0.6971(4) 0.064(2) Uani 1 1 d . . .
H14 H -0.2013 1.1744 0.6985 0.077 Uiso 1 1 calc R A .
C1 C -0.10409(17) 0.9071(2) 0.7103(2) 0.0196(8) Uani 1 1 d . A .
C17 C -0.11681(17) 0.9685(2) 0.6078(2) 0.0201(9) Uani 1 1 d . A .
C18 C -0.1444(2) 0.9105(3) 0.5777(2) 0.0282(10) Uani 1 1 d . . .
H18 H -0.1475 0.8760 0.5996 0.034 Uiso 1 1 calc R A .
C19 C -0.1677(2) 0.9035(3) 0.5151(2) 0.0361(13) Uani 1 1 d . A .
H19 H -0.1864 0.8637 0.4945 0.043 Uiso 1 1 calc R . .
C20 C -0.1638(2) 0.9539(3) 0.4828(2) 0.0362(13) Uani 1 1 d . . .
H20 H -0.1797 0.9487 0.4403 0.043 Uiso 1 1 calc R A .
C21 C -0.1369(2) 1.0116(3) 0.5127(2) 0.0339(12) Uani 1 1 d . A .
H21 H -0.1343 1.0463 0.4906 0.041 Uiso 1 1 calc R . .
C22 C -0.11331(19) 1.0193(3) 0.5751(2) 0.0267(10) Uani 1 1 d . . .
H22 H -0.0948 1.0592 0.5954 0.032 Uiso 1 1 calc R A .
C23 C 0.12905(18) 0.6222(3) 0.8577(2) 0.0234(9) Uani 1 1 d . . .
C24 C 0.1405(2) 0.5778(3) 0.8284(2) 0.0287(11) Uani 1 1 d . A .
H24 H 0.1187 0.5413 0.8051 0.034 Uiso 1 1 calc R . .
C25 C 0.1831(2) 0.5857(3) 0.8326(3) 0.0351(13) Uani 1 1 d . . .
H25 H 0.1904 0.5546 0.8125 0.042 Uiso 1 1 calc R A .
C26 C 0.2147(2) 0.6387(4) 0.8660(3) 0.0370(13) Uani 1 1 d . A .
H26 H 0.2439 0.6444 0.8690 0.044 Uiso 1 1 calc R . .
C27 C 0.2035(2) 0.6841(4) 0.8954(3) 0.0364(13) Uani 1 1 d . . .
H27 H 0.2253 0.7208 0.9184 0.044 Uiso 1 1 calc R A .
C28 C 0.16105(18) 0.6762(3) 0.8914(2) 0.0261(10) Uani 1 1 d . A .
H28 H 0.1537 0.7074 0.9115 0.031 Uiso 1 1 calc R . .
C75 C 0.2171(4) 0.6023(4) 0.3222(4) 0.085(4) Uani 1 1 d . . .
H75 H 0.2027 0.6039 0.3430 0.102 Uiso 1 1 calc R . .
C74 C 0.2599(5) 0.5683(5) 0.3471(5) 0.117(7) Uani 1 1 d . . .
H74 H 0.2749 0.5451 0.3848 0.141 Uiso 1 1 calc R . .
C73 C 0.2811(4) 0.5673(4) 0.3192(7) 0.112(6) Uani 1 1 d . . .
H73 H 0.3120 0.5452 0.3378 0.134 Uiso 1 1 calc R . .
C77 C 0.1828(3) 0.7701(4) 0.6051(4) 0.078(3) Uani 1 1 d . . .
H77A H 0.2088 0.8045 0.6185 0.093 Uiso 1 1 calc R . .
H77B H 0.1880 0.7511 0.6421 0.093 Uiso 1 1 calc R . .
C15 C -0.1993(4) 1.1086(6) 0.6433(4) 0.085(4) Uani 1 1 d . A .
H15 H -0.2319 1.1175 0.6081 0.102 Uiso 1 1 calc R . .
C66 C 0.2044(3) 0.5747(4) 0.1181(5) 0.074(3) Uani 1 1 d . . .
H66 H 0.1992 0.5447 0.1410 0.088 Uiso 1 1 calc R . .
C6 C 0.06945(16) 0.6855(2) 0.8872(2) 0.0172(8) Uani 1 1 d . A .
C7 C 0.09342(17) 0.6881(2) 0.9495(2) 0.0202(9) Uani 1 1 d . . .
H7 H 0.1101 0.6493 0.9742 0.024 Uiso 1 1 calc R A .
C8 C 0.09277(18) 0.7492(3) 0.9757(2) 0.0230(9) Uani 1 1 d . A .
H8 H 0.1075 0.7514 1.0181 0.028 Uiso 1 1 calc R . .
C9 C 0.07084(18) 0.8050(2) 0.9396(2) 0.0209(9) Uani 1 1 d . . .
H9 H 0.0707 0.8467 0.9570 0.025 Uiso 1 1 calc R A .
C10 C 0.04812(16) 0.8010(2) 0.87585(19) 0.0166(8) Uani 1 1 d . A .
C5 C -0.08904(17) 0.7909(2) 0.7341(2) 0.0177(8) Uani 1 1 d . A .
C4 C -0.13414(18) 0.7855(3) 0.7272(2) 0.0233(9) Uani 1 1 d . . .
H4 H -0.1441 0.7431 0.7331 0.028 Uiso 1 1 calc R A .
C3 C -0.16268(18) 0.8415(3) 0.7120(2) 0.0287(11) Uani 1 1 d . A .
H3 H -0.1925 0.8387 0.7078 0.034 Uiso 1 1 calc R . .
C2 C -0.14789(18) 0.9034(3) 0.7025(2) 0.0262(10) Uani 1 1 d . . .
H2 H -0.1681 0.9426 0.6907 0.031 Uiso 1 1 calc R A .
C59 C 0.20811(19) 0.7558(3) 0.1872(2) 0.0249(10) Uani 1 1 d . . .
C72 C 0.2577(3) 0.5991(3) 0.2617(5) 0.080(4) Uani 1 1 d . . .
H72 H 0.2729 0.5962 0.2418 0.096 Uiso 1 1 calc R . .
C56 C 0.0228(2) 0.6722(3) 0.0651(3) 0.0447(16) Uani 1 1 d . . .
H56 H -0.0118 0.6710 0.0440 0.054 Uiso 1 1 calc R . .
C16 C -0.1702(3) 1.0635(4) 0.6391(3) 0.060(2) Uani 1 1 d . . .
H16 H -0.1827 1.0421 0.6012 0.072 Uiso 1 1 calc R A .
C78 C 0.1186(15) 0.7495(17) 0.3511(16) 0.228(18) Uiso 0.624(10) 1 d PD . .
H78A H 0.1080 0.7914 0.3261 0.273 Uiso 0.624(10) 1 calc PR . .
H78B H 0.1550 0.7471 0.3759 0.273 Uiso 0.624(10) 1 calc PR . .
B1 B 0.1872(2) 0.6771(3) 0.1676(3) 0.0291(12) Uani 1 1 d . . .

loop_
_atom_site_aniso_label
_atom_site_aniso_U_11
_atom_site_aniso_U_22
_atom_site_aniso_U_33
_atom_site_aniso_U_23
_atom_site_aniso_U_13
_atom_site_aniso_U_12
Ir2 0.02227(13) 0.01465(12) 0.01713(11) 0.000 0.01383(10) 0.000
Ir1 0.01858(12) 0.01442(11) 0.01464(11) 0.000 0.01031(9) 0.000
I5 0.0747(5) 0.0298(3) 0.0582(4) 0.000 0.0481(4) 0.000
Mo2 0.0155(2) 0.0133(2) 0.0125(2) 0.000 0.00887(19) 0.000
Mo1 0.0132(2) 0.0139(2) 0.0126(2) 0.000 0.00812(19) 0.000
Cl1 0.0726(18) 0.105(2) 0.153(3) -0.044(2) 0.066(2) 0.0049(15)
Cl2 0.0564(12) 0.0452(10) 0.1049(18) 0.0075(11) 0.0479(13) 0.0052(9)
P2 0.0220(6) 0.0174(5) 0.0179(5) 0.0025(4) 0.0133(5) 0.0032(4)
P1 0.0184(5) 0.0177(5) 0.0170(5) 0.0025(4) 0.0104(4) 0.0042(4)
O2 0.0182(15) 0.0153(14) 0.0172(14) -0.0004(11) 0.0109(13) -0.0008(11)
O1 0.0190(15) 0.0153(14) 0.0187(14) 0.0002(11) 0.0119(13) -0.0018(12)
N4 0.026(2) 0.022(2) 0.0219(18) -0.0013(15) 0.0165(17) 0.0012(15)
N3 0.023(2) 0.0225(19) 0.0177(17) -0.0018(14) 0.0118(16) 0.0008(15)
N2 0.0189(18) 0.0149(16) 0.0185(16) 0.0031(13) 0.0121(15) 0.0037(14)
N1 0.0153(17) 0.0180(17) 0.0153(16) 0.0000(13) 0.0089(14) -0.0011(13)
C53 0.023(2) 0.017(2) 0.023(2) 0.0042(17) 0.0130(19) 0.0003(17)
C58 0.032(3) 0.023(2) 0.038(3) 0.005(2) 0.023(2) 0.004(2)
C57 0.037(3) 0.029(3) 0.076(5) 0.016(3) 0.040(4) 0.012(2)
C55 0.026(3) 0.042(3) 0.029(3) 0.009(2) 0.007(2) -0.009(2)
C54 0.027(3) 0.029(3) 0.024(2) 0.0048(19) 0.014(2) -0.005(2)
C64 0.028(3) 0.022(2) 0.031(3) -0.0031(19) 0.017(2) -0.0007(19)
C63 0.032(3) 0.031(3) 0.031(3) -0.008(2) 0.017(2) -0.008(2)
C62 0.037(3) 0.021(2) 0.033(3) -0.005(2) 0.023(2) -0.007(2)
C61 0.040(3) 0.019(2) 0.036(3) -0.003(2) 0.026(3) -0.003(2)
C60 0.027(3) 0.021(2) 0.029(2) -0.0007(19) 0.015(2) -0.0024(19)
C71 0.027(3) 0.017(2) 0.050(4) 0.004(2) 0.001(3) -0.005(2)
C76 0.059(5) 0.039(4) 0.028(3) 0.005(3) 0.003(3) -0.011(3)
C65 0.020(3) 0.034(3) 0.068(4) -0.024(3) 0.025(3) -0.009(2)
C70 0.020(2) 0.042(3) 0.032(3) -0.014(2) 0.007(2) 0.000(2)
C69 0.028(3) 0.075(5) 0.039(3) -0.024(3) 0.012(3) -0.011(3)
C68 0.030(3) 0.089(6) 0.098(7) -0.068(6) 0.039(4) -0.025(4)
C67 0.080(6) 0.059(5) 0.192(12) -0.076(7) 0.110(8) -0.042(5)
C45 0.022(2) 0.024(2) 0.021(2) -0.0064(17) 0.0149(18) -0.0030(18)
C50 0.030(3) 0.022(2) 0.027(2) -0.0045(18) 0.018(2) -0.0003(19)
C49 0.030(3) 0.027(2) 0.036(3) -0.010(2) 0.022(2) 0.001(2)
C48 0.032(3) 0.034(3) 0.033(3) -0.008(2) 0.026(2) -0.002(2)
C47 0.026(2) 0.032(3) 0.021(2) -0.0026(19) 0.016(2) -0.004(2)
C46 0.022(2) 0.021(2) 0.019(2) -0.0045(16) 0.0124(18) -0.0041(17)
C52 0.056(4) 0.023(3) 0.046(3) -0.002(2) 0.038(3) 0.004(2)
C51 0.034(3) 0.025(2) 0.027(2) 0.0001(19) 0.020(2) 0.002(2)
C44 0.027(2) 0.016(2) 0.019(2) -0.0004(16) 0.0136(19) 0.0029(17)
C29 0.030(2) 0.021(2) 0.020(2) 0.0004(18) 0.0151(19) 0.0014(19)
C34 0.050(4) 0.025(3) 0.038(3) 0.011(2) 0.031(3) 0.016(2)
C33 0.069(5) 0.026(3) 0.042(3) 0.013(2) 0.035(3) 0.019(3)
C32 0.061(4) 0.025(3) 0.035(3) 0.009(2) 0.029(3) 0.004(3)
C31 0.044(3) 0.031(3) 0.033(3) 0.007(2) 0.024(3) -0.002(2)
C30 0.030(3) 0.029(3) 0.025(2) 0.007(2) 0.017(2) 0.002(2)
C36 0.024(2) 0.028(2) 0.0160(19) 0.0023(17) 0.0127(18) 0.0077(19)
C37 0.028(2) 0.034(3) 0.018(2) -0.0004(19) 0.0147(19) 0.001(2)
C38 0.033(3) 0.041(3) 0.026(2) -0.001(2) 0.021(2) 0.000(2)
C39 0.040(3) 0.042(3) 0.030(3) -0.004(2) 0.024(3) 0.006(3)
C40 0.036(3) 0.030(3) 0.029(3) -0.004(2) 0.019(2) 0.008(2)
C41 0.026(2) 0.026(2) 0.020(2) 0.0006(18) 0.0111(19) 0.006(2)
C42 0.040(3) 0.027(3) 0.035(3) -0.005(2) 0.028(3) -0.005(2)
C43 0.040(3) 0.024(3) 0.040(3) -0.007(2) 0.026(3) -0.002(2)
C35 0.017(2) 0.016(2) 0.023(2) -0.0012(16) 0.0104(18) 0.0006(16)
C11 0.028(2) 0.024(2) 0.025(2) 0.0054(18) 0.018(2) 0.0093(19)
C12 0.045(4) 0.045(3) 0.028(3) 0.004(2) 0.018(3) 0.026(3)
C13 0.050(4) 0.042(3) 0.039(3) 0.001(3) 0.027(3) 0.019(3)
C14 0.066(5) 0.068(5) 0.060(5) 0.004(4) 0.039(4) 0.039(4)
C1 0.018(2) 0.024(2) 0.0174(19) 0.0021(16) 0.0111(17) 0.0023(17)
C17 0.019(2) 0.023(2) 0.0170(19) 0.0028(16) 0.0097(17) 0.0063(17)
C18 0.029(3) 0.025(2) 0.024(2) 0.0032(19) 0.012(2) 0.002(2)
C19 0.033(3) 0.036(3) 0.023(2) -0.005(2) 0.008(2) 0.001(2)
C20 0.034(3) 0.045(3) 0.020(2) 0.002(2) 0.011(2) 0.010(3)
C21 0.033(3) 0.046(3) 0.021(2) 0.010(2) 0.015(2) 0.001(2)
C22 0.025(2) 0.030(3) 0.020(2) 0.0041(19) 0.011(2) 0.000(2)
C23 0.024(2) 0.028(2) 0.020(2) 0.0077(18) 0.0140(19) 0.0080(19)
C24 0.030(3) 0.031(3) 0.030(2) 0.007(2) 0.021(2) 0.010(2)
C25 0.032(3) 0.049(3) 0.032(3) 0.008(3) 0.023(2) 0.015(3)
C26 0.025(3) 0.058(4) 0.030(3) 0.009(3) 0.017(2) 0.013(3)
C27 0.025(3) 0.057(4) 0.027(3) 0.001(3) 0.015(2) -0.002(3)
C28 0.020(2) 0.035(3) 0.021(2) 0.0025(19) 0.0113(19) 0.001(2)
C75 0.095(7) 0.052(5) 0.037(4) 0.006(3) 0.002(4) -0.028(5)
C74 0.085(8) 0.036(5) 0.079(7) 0.028(5) -0.032(6) -0.033(5)
C73 0.037(5) 0.025(4) 0.143(12) 0.029(5) -0.016(6) -0.008(3)
C77 0.064(6) 0.046(5) 0.056(5) -0.013(4) 0.000(4) 0.002(4)
C15 0.060(5) 0.112(8) 0.054(5) -0.006(5) 0.019(4) 0.053(6)
C66 0.079(6) 0.030(3) 0.160(10) -0.040(5) 0.097(7) -0.028(4)
C6 0.018(2) 0.0183(19) 0.0167(18) 0.0030(15) 0.0109(17) 0.0014(16)
C7 0.020(2) 0.023(2) 0.0160(19) 0.0021(16) 0.0095(17) 0.0001(17)
C8 0.026(2) 0.026(2) 0.0140(18) 0.0002(17) 0.0109(18) -0.0007(19)
C9 0.023(2) 0.026(2) 0.0139(18) -0.0022(16) 0.0112(17) 0.0020(18)
C10 0.0167(19) 0.020(2) 0.0147(18) 0.0005(15) 0.0101(16) 0.0005(16)
C5 0.019(2) 0.019(2) 0.0167(18) -0.0017(15) 0.0115(17) -0.0016(16)
C4 0.018(2) 0.029(2) 0.025(2) 0.0008(18) 0.0143(19) -0.0036(18)
C3 0.017(2) 0.038(3) 0.032(3) 0.005(2) 0.016(2) 0.001(2)
C2 0.018(2) 0.034(3) 0.027(2) 0.008(2) 0.014(2) 0.0082(19)
C59 0.025(2) 0.021(2) 0.029(2) -0.0027(19) 0.016(2) -0.0006(18)
C72 0.034(4) 0.022(3) 0.116(8) 0.017(4) 0.008(4) -0.007(3)
C56 0.020(3) 0.043(4) 0.060(4) 0.019(3) 0.018(3) 0.005(2)
C16 0.050(4) 0.075(5) 0.038(3) -0.006(3) 0.017(3) 0.030(4)
B1 0.022(3) 0.021(3) 0.039(3) -0.005(2) 0.015(3) -0.001(2)

loop_
_atom_type_symbol
_atom_type_description
_atom_type_scat_dispersion_real
_atom_type_scat_dispersion_imag
_atom_type_scat_source
C C 0.0033 0.0016 'International Tables Vol C Tables 4.2.6.8 and 6.1.1.4'
H H 0.0000 0.0000 'International Tables Vol C Tables 4.2.6.8 and 6.1.1.4'
B B 0.0013 0.0007 'International Tables Vol C Tables 4.2.6.8 and 6.1.1.4'
I I -0.4742 1.8119 'International Tables Vol C Tables 4.2.6.8 and 6.1.1.4'
Ir Ir -1.4442 7.9887 'International Tables Vol C Tables 4.2.6.8 and 6.1.1.4'
Mo Mo -1.6832 0.6857 'International Tables Vol C Tables 4.2.6.8 and 6.1.1.4'
N N 0.0061 0.0033 'International Tables Vol C Tables 4.2.6.8 and 6.1.1.4'
O O 0.0106 0.0060 'International Tables Vol C Tables 4.2.6.8 and 6.1.1.4'
P P 0.1023 0.0942 'International Tables Vol C Tables 4.2.6.8 and 6.1.1.4'
Cl Cl 0.1484 0.1585 'International Tables Vol C Tables 4.2.6.8 and 6.1.1.4'

loop_
_geom_angle_atom_site_label_1
_geom_angle_atom_site_label_2
_geom_angle_atom_site_label_3
_geom_angle
_geom_angle_site_symmetry_1
_geom_angle_site_symmetry_3
C44 Ir2 C44 178.9(3) 2_556 .
C44 Ir2 C79 89.47(13) 2_556 .
C44 Ir2 C79 89.47(13) . .
C44 Ir2 P2 94.96(14) 2_556 2_556
C44 Ir2 P2 85.11(14) . 2_556
C79 Ir2 P2 93.65(3) . 2_556
C44 Ir2 P2 85.12(14) 2_556 .
C44 Ir2 P2 94.95(14) . .
C79 Ir2 P2 93.66(3) . .
P2 Ir2 P2 172.69(6) 2_556 .
C44 Ir2 Mo2 90.53(13) 2_556 .
C44 Ir2 Mo2 90.53(13) . .
C79 Ir2 Mo2 180.000(2) . .
P2 Ir2 Mo2 86.35(3) 2_556 .
P2 Ir2 Mo2 86.34(3) . .
C44 Ir2 I6 89.47(13) 2_556 .
C44 Ir2 I6 89.47(13) . .
C79 Ir2 I6 0.000(2) . .
P2 Ir2 I6 93.65(3) 2_556 .
P2 Ir2 I6 93.66(3) . .
Mo2 Ir2 I6 180.000(1) . .
C35 Ir1 C35 178.2(3) . 2_556
C35 Ir1 P1 86.71(14) . .
C35 Ir1 P1 93.45(14) 2_556 .
C35 Ir1 P1 93.45(14) . 2_556
C35 Ir1 P1 86.70(14) 2_556 2_556
P1 Ir1 P1 170.34(6) . 2_556
C35 Ir1 Mo1 90.91(13) . .
C35 Ir1 Mo1 90.91(13) 2_556 .
P1 Ir1 Mo1 85.17(3) . .
P1 Ir1 Mo1 85.17(3) 2_556 .
C35 Ir1 I5 89.09(13) . .
C35 Ir1 I5 89.09(13) 2_556 .
P1 Ir1 I5 94.83(3) . .
P1 Ir1 I5 94.83(3) 2_556 .
Mo1 Ir1 I5 180.0 . .
Ir2 C79 H79A 109.5 . .
Ir2 C79 H79B 109.5 . .
H79A C79 H79B 109.5 . .
Ir2 C79 H79C 109.5 . .
H79A C79 H79C 109.5 . .
H79B C79 H79C 109.5 . .
O1 Mo2 O1 173.48(18) . 2_556
O1 Mo2 Mo1 93.26(9) . .
O1 Mo2 Mo1 93.26(9) 2_556 .
O1 Mo2 N2 89.66(13) . .
O1 Mo2 N2 90.20(13) 2_556 .
Mo1 Mo2 N2 91.24(10) . .
O1 Mo2 N2 90.20(13) . 2_556
O1 Mo2 N2 89.66(13) 2_556 2_556
Mo1 Mo2 N2 91.24(10) . 2_556
N2 Mo2 N2 177.5(2) . 2_556
O1 Mo2 Ir2 86.74(9) . .
O1 Mo2 Ir2 86.74(9) 2_556 .
Mo1 Mo2 Ir2 180.0 . .
N2 Mo2 Ir2 88.76(10) . .
N2 Mo2 Ir2 88.76(10) 2_556 .
O2 Mo1 O2 175.50(17) . 2_556
O2 Mo1 Mo2 92.25(9) . .
O2 Mo1 Mo2 92.25(9) 2_556 .
O2 Mo1 N1 88.71(13) . .
O2 Mo1 N1 91.27(13) 2_556 .
Mo2 Mo1 N1 90.33(10) . .
O2 Mo1 N1 91.27(13) . 2_556
O2 Mo1 N1 88.70(13) 2_556 2_556
Mo2 Mo1 N1 90.33(10) . 2_556
N1 Mo1 N1 179.3(2) . 2_556
O2 Mo1 Ir1 87.75(9) . .
O2 Mo1 Ir1 87.75(9) 2_556 .
Mo2 Mo1 Ir1 180.0 . .
N1 Mo1 Ir1 89.67(10) . .
N1 Mo1 Ir1 89.67(10) 2_556 .
C23 P2 C6 104.4(2) . .
C23 P2 C29 105.5(2) . .
C6 P2 C29 105.4(2) . .
C23 P2 Ir2 116.10(16) . .
C6 P2 Ir2 109.57(15) . .
C29 P2 Ir2 114.91(17) . .
C11 P1 C17 103.7(2) . .
C11 P1 C1 102.7(2) . .
C17 P1 C1 102.2(2) . .
C11 P1 Ir1 119.52(18) . .
C17 P1 Ir1 115.87(16) . .
C1 P1 Ir1 110.83(15) . .
C10 O2 Mo1 120.2(3) . .
C5 O1 Mo2 120.2(3) . .
C44 N4 C45 174.0(5) . .
C35 N3 C36 165.0(5) . .
C10 N2 C6 118.1(4) . .
C10 N2 Mo2 114.7(3) . .
C6 N2 Mo2 127.2(3) . .
C5 N1 C1 118.4(4) . .
C5 N1 Mo1 115.1(3) . .
C1 N1 Mo1 126.5(3) . .
C54 C53 C58 115.0(5) . .
C54 C53 B1 124.0(5) . .
C58 C53 B1 121.0(5) . .
C57 C58 C53 122.4(6) . .
C57 C58 H58 118.8 . .
C53 C58 H58 118.8 . .
C56 C57 C58 120.5(6) . .
C56 C57 H57 119.7 . .
C58 C57 H57 119.7 . .
C56 C55 C54 120.1(6) . .
C56 C55 H55 119.9 . .
C54 C55 H55 119.9 . .
C55 C54 C53 123.0(6) . .
C55 C54 H54 118.5 . .
C53 C54 H54 118.5 . .
C63 C64 C59 123.2(5) . .
C63 C64 H64 118.4 . .
C59 C64 H64 118.4 . .
C62 C63 C64 120.0(5) . .
C62 C63 H63 120.0 . .
C64 C63 H63 120.0 . .
C63 C62 C61 118.9(5) . .
C63 C62 H62 120.6 . .
C61 C62 H62 120.6 . .
C60 C61 C62 120.4(5) . .
C60 C61 H61 119.8 . .
C62 C61 H61 119.8 . .
C61 C60 C59 122.3(5) . .
C61 C60 H60 118.8 . .
C59 C60 H60 118.8 . .
C72 C71 C76 113.1(8) . .
C72 C71 B1 123.9(8) . .
C76 C71 B1 122.8(6) . .
C75 C76 C71 123.2(9) . .
C75 C76 H76 118.4 . .
C71 C76 H76 118.4 . .
C66 C65 C70 114.2(7) . .
C66 C65 B1 122.5(7) . .
C70 C65 B1 123.2(5) . .
C65 C70 C69 123.2(7) . .
C65 C70 H70 118.4 . .
C69 C70 H70 118.4 . .
C68 C69 C70 119.2(8) . .
C68 C69 H69 120.4 . .
C70 C69 H69 120.4 . .
C67 C68 C69 119.8(8) . .
C67 C68 H68 120.1 . .
C69 C68 H68 120.1 . .
C68 C67 C66 120.8(8) . .
C68 C67 H67 119.6 . .
C66 C67 H67 119.6 . .
N4 C45 C46 118.9(4) . .
N4 C45 C50 117.6(4) . .
C46 C45 C50 123.6(4) . .
C49 C50 C45 116.3(5) . .
C49 C50 C52 121.7(5) . .
C45 C50 C52 122.0(5) . .
C48 C49 C50 121.8(5) . .
C48 C49 H49 119.1 . .
C50 C49 H49 119.1 . .
C49 C48 C47 120.5(5) . .
C49 C48 H48 119.8 . .
C47 C48 H48 119.8 . .
C46 C47 C48 121.2(5) . .
C46 C47 H47 119.4 . .
C48 C47 H47 119.4 . .
C47 C46 C45 116.5(4) . .
C47 C46 C51 122.2(5) . .
C45 C46 C51 121.3(4) . .
C50 C52 H52A 109.5 . .
C50 C52 H52B 109.5 . .
H52A C52 H52B 109.5 . .
C50 C52 H52C 109.5 . .
H52A C52 H52C 109.5 . .
H52B C52 H52C 109.5 . .
C46 C51 H51A 109.5 . .
C46 C51 H51B 109.5 . .
H51A C51 H51B 109.5 . .
C46 C51 H51C 109.5 . .
H51A C51 H51C 109.5 . .
H51B C51 H51C 109.5 . .
N4 C44 Ir2 175.1(4) . .
C34 C29 C30 118.0(5) . .
C34 C29 P2 120.6(4) . .
C30 C29 P2 120.8(4) . .
C29 C34 C33 120.9(6) . .
C29 C34 H34 119.6 . .
C33 C34 H34 119.6 . .
C32 C33 C34 119.8(6) . .
C32 C33 H33 120.1 . .
C34 C33 H33 120.1 . .
C33 C32 C31 120.6(5) . .
C33 C32 H32 119.7 . .
C31 C32 H32 119.7 . .
C32 C31 C30 119.6(6) . .
C32 C31 H31 120.2 . .
C30 C31 H31 120.2 . .
C31 C30 C29 121.1(5) . .
C31 C30 H30 119.4 . .
C29 C30 H30 119.4 . .
C37 C36 N3 118.2(4) . .
C37 C36 C41 123.9(4) . .
N3 C36 C41 117.8(5) . .
C38 C37 C36 116.8(5) . .
C38 C37 C42 121.8(5) . .
C36 C37 C42 121.4(4) . .
C39 C38 C37 121.1(6) . .
C39 C38 H38 119.5 . .
C37 C38 H38 119.5 . .
C38 C39 C40 120.5(5) . .
C38 C39 H39 119.7 . .
C40 C39 H39 119.7 . .
C39 C40 C41 121.3(5) . .
C39 C40 H40 119.3 . .
C41 C40 H40 119.3 . .
C40 C41 C36 116.3(5) . .
C40 C41 C43 121.9(5) . .
C36 C41 C43 121.8(5) . .
C37 C42 H42A 109.5 . .
C37 C42 H42B 109.5 . .
H42A C42 H42B 109.5 . .
C37 C42 H42C 109.5 . .
H42A C42 H42C 109.5 . .
H42B C42 H42C 109.5 . .
C41 C43 H43A 109.5 . .
C41 C43 H43B 109.5 . .
H43A C43 H43B 109.5 . .
C41 C43 H43C 109.5 . .
H43A C43 H43C 109.5 . .
H43B C43 H43C 109.5 . .
N3 C35 Ir1 173.0(4) . .
C12 C11 C16 117.1(5) . .
C12 C11 P1 121.1(4) . .
C16 C11 P1 120.9(4) . .
C11 C12 C13 121.8(6) . .
C11 C12 H12 119.1 . .
C13 C12 H12 119.1 . .
C14 C13 C12 120.1(6) . .
C14 C13 H13 119.9 . .
C12 C13 H13 119.9 . .
C13 C14 C15 119.4(7) . .
C13 C14 H14 120.3 . .
C15 C14 H14 120.3 . .
C2 C1 N1 122.0(4) . .
C2 C1 P1 122.2(4) . .
N1 C1 P1 115.3(3) . .
C18 C17 C22 119.7(4) . .
C18 C17 P1 122.2(4) . .
C22 C17 P1 118.0(4) . .
C17 C18 C19 119.4(5) . .
C17 C18 H18 120.3 . .
C19 C18 H18 120.3 . .
C20 C19 C18 120.7(6) . .
C20 C19 H19 119.7 . .
C18 C19 H19 119.7 . .
C21 C20 C19 119.7(5) . .
C21 C20 H20 120.2 . .
C19 C20 H20 120.2 . .
C20 C21 C22 120.3(5) . .
C20 C21 H21 119.8 . .
C22 C21 H21 119.8 . .
C21 C22 C17 120.2(5) . .
C21 C22 H22 119.9 . .
C17 C22 H22 119.9 . .
C24 C23 C28 118.9(5) . .
C24 C23 P2 120.0(4) . .
C28 C23 P2 121.1(4) . .
C25 C24 C23 121.3(6) . .
C25 C24 H24 119.3 . .
C23 C24 H24 119.3 . .
C26 C25 C24 119.8(5) . .
C26 C25 H25 120.1 . .
C24 C25 H25 120.1 . .
C25 C26 C27 119.7(6) . .
C25 C26 H26 120.2 . .
C27 C26 H26 120.2 . .
C28 C27 C26 120.6(6) . .
C28 C27 H27 119.7 . .
C26 C27 H27 119.7 . .
C27 C28 C23 119.7(5) . .
C27 C28 H28 120.1 . .
C23 C28 H28 120.1 . .
C74 C75 C76 120.1(13) . .
C74 C75 H75 119.9 . .
C76 C75 H75 119.9 . .
C73 C74 C75 120.4(11) . .
C73 C74 H74 119.8 . .
C75 C74 H74 119.8 . .
C74 C73 C72 119.7(10) . .
C74 C73 H73 120.1 . .
C72 C73 H73 120.1 . .
Cl1 C77 Cl2 113.3(5) . .
Cl1 C77 H77A 108.9 . .
Cl2 C77 H77A 108.9 . .
Cl1 C77 H77B 108.9 . .
Cl2 C77 H77B 108.9 . .
H77A C77 H77B 107.7 . .
C14 C15 C16 121.2(8) . .
C14 C15 H15 119.4 . .
C16 C15 H15 119.4 . .
C67 C66 C65 122.8(9) . .
C67 C66 H66 118.6 . .
C65 C66 H66 118.6 . .
C7 C6 N2 122.4(4) . .
C7 C6 P2 122.2(4) . .
N2 C6 P2 115.2(3) . .
C6 C7 C8 119.0(4) . .
C6 C7 H7 120.5 . .
C8 C7 H7 120.5 . .
C9 C8 C7 119.2(4) . .
C9 C8 H8 120.4 . .
C7 C8 H8 120.4 . .
C8 C9 C10 120.1(4) . .
C8 C9 H9 119.9 . .
C10 C9 H9 119.9 . .
O2 C10 N2 119.4(4) . .
O2 C10 C9 119.9(4) . .
N2 C10 C9 120.7(4) . .
O1 C5 N1 119.3(4) . .
O1 C5 C4 119.8(4) . .
N1 C5 C4 120.8(4) . .
C3 C4 C5 119.4(5) . .
C3 C4 H4 120.3 . .
C5 C4 H4 120.3 . .
C4 C3 C2 119.6(5) . .
C4 C3 H3 120.2 . .
C2 C3 H3 120.2 . .
C1 C2 C3 119.5(5) . .
C1 C2 H2 120.2 . .
C3 C2 H2 120.2 . .
C64 C59 C60 115.1(5) . .
C64 C59 B1 121.4(5) . .
C60 C59 B1 123.5(5) . .
C71 C72 C73 123.4(12) . .
C71 C72 H72 118.3 . .
C73 C72 H72 118.3 . .
C55 C56 C57 119.0(6) . .
C55 C56 H56 120.5 . .
C57 C56 H56 120.5 . .
C15 C16 C11 120.1(7) . .
C15 C16 H16 120.0 . .
C11 C16 H16 120.0 . .
Cl4 C78 Cl3 116.2(15) . .
Cl4 C78 H78A 108.2 . .
Cl3 C78 H78A 108.2 . .
Cl4 C78 H78B 108.2 . .
Cl3 C78 H78B 108.2 . .
H78A C78 H78B 107.4 . .
C53 B1 C65 109.2(4) . .
C53 B1 C59 110.5(4) . .
C65 B1 C59 109.6(5) . .
C53 B1 C71 109.8(5) . .
C65 B1 C71 111.7(5) . .
C59 B1 C71 106.0(4) . .

loop_
_geom_bond_atom_site_label_1
_geom_bond_atom_site_label_2
_geom_bond_distance
_geom_bond_site_symmetry_2
Ir2 C44 1.959(5) 2_556
Ir2 C44 1.959(5) .
Ir2 C79 2.090(12) .
Ir2 P2 2.3365(12) 2_556
Ir2 P2 2.3366(12) .
Ir2 Mo2 2.7466(6) .
Ir2 I6 2.815(3) .
Ir1 C35 1.961(5) .
Ir1 C35 1.961(5) 2_556
Ir1 P1 2.3418(12) .
Ir1 P1 2.3419(12) 2_556
Ir1 Mo1 2.7805(6) .
Ir1 I5 2.8216(7) .
C79 H79A 0.9800 .
C79 H79B 0.9800 .
C79 H79C 0.9800 .
Mo2 O1 2.065(3) .
Mo2 O1 2.065(3) 2_556
Mo2 Mo1 2.1203(7) .
Mo2 N2 2.181(4) .
Mo2 N2 2.181(4) 2_556
Mo1 O2 2.083(3) .
Mo1 O2 2.083(3) 2_556
Mo1 N1 2.186(4) .
Mo1 N1 2.186(4) 2_556
Cl1 C77 1.666(10) .
Cl2 C77 1.747(9) .
Cl3 C78 1.741(18) .
Cl4 C78 1.681(18) .
P2 C23 1.815(5) .
P2 C6 1.819(5) .
P2 C29 1.820(5) .
P1 C11 1.818(5) .
P1 C17 1.824(5) .
P1 C1 1.824(5) .
O2 C10 1.295(5) .
O1 C5 1.291(5) .
N4 C44 1.158(6) .
N4 C45 1.392(6) .
N3 C35 1.169(6) .
N3 C36 1.403(6) .
N2 C10 1.356(6) .
N2 C6 1.382(6) .
N1 C5 1.356(6) .
N1 C1 1.377(6) .
C53 C54 1.400(7) .
C53 C58 1.409(7) .
C53 B1 1.645(8) .
C58 C57 1.391(9) .
C58 H58 0.9500 .
C57 C56 1.385(11) .
C57 H57 0.9500 .
C55 C56 1.375(10) .
C55 C54 1.396(8) .
C55 H55 0.9500 .
C54 H54 0.9500 .
C64 C63 1.390(8) .
C64 C59 1.402(7) .
C64 H64 0.9500 .
C63 C62 1.384(8) .
C63 H63 0.9500 .
C62 C61 1.391(8) .
C62 H62 0.9500 .
C61 C60 1.390(7) .
C61 H61 0.9500 .
C60 C59 1.411(7) .
C60 H60 0.9500 .
C71 C72 1.398(10) .
C71 C76 1.399(12) .
C71 B1 1.661(10) .
C76 C75 1.393(10) .
C76 H76 0.9500 .
C65 C66 1.400(9) .
C65 C70 1.400(10) .
C65 B1 1.648(9) .
C70 C69 1.406(9) .
C70 H70 0.9500 .
C69 C68 1.373(12) .
C69 H69 0.9500 .
C68 C67 1.350(16) .
C68 H68 0.9500 .
C67 C66 1.396(12) .
C67 H67 0.9500 .
C45 C46 1.405(7) .
C45 C50 1.414(7) .
C50 C49 1.385(7) .
C50 C52 1.500(8) .
C49 C48 1.371(8) .
C49 H49 0.9500 .
C48 C47 1.391(8) .
C48 H48 0.9500 .
C47 C46 1.388(7) .
C47 H47 0.9500 .
C46 C51 1.496(7) .
C52 H52A 0.9800 .
C52 H52B 0.9800 .
C52 H52C 0.9800 .
C51 H51A 0.9800 .
C51 H51B 0.9800 .
C51 H51C 0.9800 .
C29 C34 1.385(7) .
C29 C30 1.402(7) .
C34 C33 1.396(8) .
C34 H34 0.9500 .
C33 C32 1.374(10) .
C33 H33 0.9500 .
C32 C31 1.377(9) .
C32 H32 0.9500 .
C31 C30 1.385(7) .
C31 H31 0.9500 .
C30 H30 0.9500 .
C36 C37 1.401(7) .
C36 C41 1.408(7) .
C37 C38 1.395(7) .
C37 C42 1.507(7) .
C38 C39 1.382(8) .
C38 H38 0.9500 .
C39 C40 1.389(9) .
C39 H39 0.9500 .
C40 C41 1.393(8) .
C40 H40 0.9500 .
C41 C43 1.478(8) .
C42 H42A 0.9800 .
C42 H42B 0.9800 .
C42 H42C 0.9800 .
C43 H43A 0.9800 .
C43 H43B 0.9800 .
C43 H43C 0.9800 .
C11 C12 1.377(8) .
C11 C16 1.401(9) .
C12 C13 1.387(8) .
C12 H12 0.9500 .
C13 C14 1.350(10) .
C13 H13 0.9500 .
C14 C15 1.368(12) .
C14 H14 0.9500 .
C1 C2 1.370(7) .
C17 C18 1.389(7) .
C17 C22 1.392(7) .
C18 C19 1.397(7) .
C18 H18 0.9500 .
C19 C20 1.386(9) .
C19 H19 0.9500 .
C20 C21 1.376(9) .
C20 H20 0.9500 .
C21 C22 1.391(7) .
C21 H21 0.9500 .
C22 H22 0.9500 .
C23 C24 1.389(7) .
C23 C28 1.399(7) .
C24 C25 1.386(8) .
C24 H24 0.9500 .
C25 C26 1.377(10) .
C25 H25 0.9500 .
C26 C27 1.396(9) .
C26 H26 0.9500 .
C27 C28 1.387(8) .
C27 H27 0.9500 .
C28 H28 0.9500 .
C75 C74 1.353(18) .
C75 H75 0.9500 .
C74 C73 1.33(2) .
C74 H74 0.9500 .
C73 C72 1.411(17) .
C73 H73 0.9500 .
C77 H77A 0.9900 .
C77 H77B 0.9900 .
C15 C16 1.381(10) .
C15 H15 0.9500 .
C66 H66 0.9500 .
C6 C7 1.378(6) .
C7 C8 1.406(7) .
C7 H7 0.9500 .
C8 C9 1.361(7) .
C8 H8 0.9500 .
C9 C10 1.425(6) .
C9 H9 0.9500 .
C5 C4 1.428(6) .
C4 C3 1.356(7) .
C4 H4 0.9500 .
C3 C2 1.400(8) .
C3 H3 0.9500 .
C2 H2 0.9500 .
C59 B1 1.652(8) .
C72 H72 0.9500 .
C56 H56 0.9500 .
C16 H16 0.9500 .
C78 H78A 0.9900 .
C78 H78B 0.9900 .

loop_
_geom_torsion_atom_site_label_1
_geom_torsion_atom_site_label_2
_geom_torsion_atom_site_label_3
_geom_torsion_atom_site_label_4
_geom_torsion
_geom_torsion_site_symmetry_1
_geom_torsion_site_symmetry_4
C44 Ir2 Mo2 O1 -27.96(17) 2_556 .
C44 Ir2 Mo2 O1 152.04(17) . .
P2 Ir2 Mo2 O1 66.97(9) 2_556 .
P2 Ir2 Mo2 O1 -113.03(9) . .
C44 Ir2 Mo2 O1 152.04(17) 2_556 2_556
C44 Ir2 Mo2 O1 -27.96(17) . 2_556
P2 Ir2 Mo2 O1 -113.03(9) 2_556 2_556
P2 Ir2 Mo2 O1 66.97(9) . 2_556
C44 Ir2 Mo2 N2 61.77(17) 2_556 .
C44 Ir2 Mo2 N2 -118.23(17) . .
P2 Ir2 Mo2 N2 156.70(10) 2_556 .
P2 Ir2 Mo2 N2 -23.30(10) . .
C44 Ir2 Mo2 N2 -118.23(17) 2_556 2_556
C44 Ir2 Mo2 N2 61.77(17) . 2_556
P2 Ir2 Mo2 N2 -23.30(10) 2_556 2_556
P2 Ir2 Mo2 N2 156.70(10) . 2_556
O1 Mo2 Mo1 O2 78.61(12) . .
O1 Mo2 Mo1 O2 -101.39(12) 2_556 .
N2 Mo2 Mo1 O2 -11.12(13) . .
N2 Mo2 Mo1 O2 168.88(13) 2_556 .
O1 Mo2 Mo1 O2 -101.39(12) . 2_556
O1 Mo2 Mo1 O2 78.60(12) 2_556 2_556
N2 Mo2 Mo1 O2 168.87(13) . 2_556
N2 Mo2 Mo1 O2 -11.13(13) 2_556 2_556
O1 Mo2 Mo1 N1 -10.11(12) . .
O1 Mo2 Mo1 N1 169.89(12) 2_556 .
N2 Mo2 Mo1 N1 -99.84(14) . .
N2 Mo2 Mo1 N1 80.16(14) 2_556 .
O1 Mo2 Mo1 N1 169.89(12) . 2_556
O1 Mo2 Mo1 N1 -10.11(12) 2_556 2_556
N2 Mo2 Mo1 N1 80.16(14) . 2_556
N2 Mo2 Mo1 N1 -99.84(14) 2_556 2_556
C35 Ir1 Mo1 O2 -24.13(16) . .
C35 Ir1 Mo1 O2 155.86(16) 2_556 .
P1 Ir1 Mo1 O2 -110.75(9) . .
P1 Ir1 Mo1 O2 69.25(9) 2_556 .
C35 Ir1 Mo1 O2 155.87(16) . 2_556
C35 Ir1 Mo1 O2 -24.13(16) 2_556 2_556
P1 Ir1 Mo1 O2 69.25(9) . 2_556
P1 Ir1 Mo1 O2 -110.74(9) 2_556 2_556
C35 Ir1 Mo1 N1 64.59(16) . .
C35 Ir1 Mo1 N1 -115.42(16) 2_556 .
P1 Ir1 Mo1 N1 -22.03(10) . .
P1 Ir1 Mo1 N1 157.97(10) 2_556 .
C35 Ir1 Mo1 N1 -115.41(16) . 2_556
C35 Ir1 Mo1 N1 64.58(16) 2_556 2_556
P1 Ir1 Mo1 N1 157.97(10) . 2_556
P1 Ir1 Mo1 N1 -22.03(10) 2_556 2_556
C44 Ir2 P2 C23 -175.0(2) 2_556 .
C44 Ir2 P2 C23 6.1(2) . .
C79 Ir2 P2 C23 95.86(19) . .
Mo2 Ir2 P2 C23 -84.14(19) . .
I6 Ir2 P2 C23 95.86(19) . .
C44 Ir2 P2 C6 -57.1(2) 2_556 .
C44 Ir2 P2 C6 123.9(2) . .
C79 Ir2 P2 C6 -146.28(16) . .
Mo2 Ir2 P2 C6 33.72(16) . .
I6 Ir2 P2 C6 -146.28(16) . .
C44 Ir2 P2 C29 61.3(2) 2_556 .
C44 Ir2 P2 C29 -117.7(2) . .
C79 Ir2 P2 C29 -27.89(18) . .
Mo2 Ir2 P2 C29 152.11(18) . .
I6 Ir2 P2 C29 -27.89(18) . .
C35 Ir1 P1 C11 60.8(2) . .
C35 Ir1 P1 C11 -117.4(2) 2_556 .
Mo1 Ir1 P1 C11 151.99(19) . .
I5 Ir1 P1 C11 -28.01(19) . .
C35 Ir1 P1 C17 -174.0(2) . .
C35 Ir1 P1 C17 7.8(2) 2_556 .
Mo1 Ir1 P1 C17 -82.81(17) . .
I5 Ir1 P1 C17 97.19(17) . .
C35 Ir1 P1 C1 -58.2(2) . .
C35 Ir1 P1 C1 123.6(2) 2_556 .
Mo1 Ir1 P1 C1 32.99(16) . .
I5 Ir1 P1 C1 -147.01(16) . .
Mo2 Mo1 O2 C10 12.6(3) . .
N1 Mo1 O2 C10 102.9(3) . .
N1 Mo1 O2 C10 -77.8(3) 2_556 .
Ir1 Mo1 O2 C10 -167.4(3) . .
Mo1 Mo2 O1 C5 11.4(3) . .
N2 Mo2 O1 C5 102.7(3) . .
N2 Mo2 O1 C5 -79.8(3) 2_556 .
Ir2 Mo2 O1 C5 -168.6(3) . .
O1 Mo2 N2 C10 -79.4(3) . .
O1 Mo2 N2 C10 107.1(3) 2_556 .
Mo1 Mo2 N2 C10 13.9(3) . .
Ir2 Mo2 N2 C10 -166.1(3) . .
O1 Mo2 N2 C6 100.0(4) . .
O1 Mo2 N2 C6 -73.5(4) 2_556 .
Mo1 Mo2 N2 C6 -166.7(4) . .
Ir2 Mo2 N2 C6 13.3(4) . .
O2 Mo1 N1 C5 -79.6(3) . .
O2 Mo1 N1 C5 104.9(3) 2_556 .
Mo2 Mo1 N1 C5 12.6(3) . .
Ir1 Mo1 N1 C5 -167.4(3) . .
O2 Mo1 N1 C1 98.8(4) . .
O2 Mo1 N1 C1 -76.7(4) 2_556 .
Mo2 Mo1 N1 C1 -169.0(3) . .
Ir1 Mo1 N1 C1 11.0(3) . .
C54 C53 C58 C57 1.5(8) . .
B1 C53 C58 C57 -177.4(5) . .
C53 C58 C57 C56 -1.6(9) . .
C56 C55 C54 C53 -0.4(8) . .
C58 C53 C54 C55 -0.5(7) . .
B1 C53 C54 C55 178.3(5) . .
C59 C64 C63 C62 0.3(9) . .
C64 C63 C62 C61 -1.7(8) . .
C63 C62 C61 C60 0.5(8) . .
C62 C61 C60 C59 2.1(9) . .
C72 C71 C76 C75 -1.0(10) . .
B1 C71 C76 C75 -176.6(6) . .
C66 C65 C70 C69 -0.1(9) . .
B1 C65 C70 C69 -176.3(5) . .
C65 C70 C69 C68 1.6(10) . .
C70 C69 C68 C67 -2.1(11) . .
C69 C68 C67 C66 1.1(15) . .
N4 C45 C50 C49 -175.5(5) . .
C46 C45 C50 C49 4.2(7) . .
N4 C45 C50 C52 6.9(7) . .
C46 C45 C50 C52 -173.4(5) . .
C45 C50 C49 C48 -2.4(8) . .
C52 C50 C49 C48 175.2(5) . .
C50 C49 C48 C47 -1.4(8) . .
C49 C48 C47 C46 3.7(8) . .
C48 C47 C46 C45 -2.0(7) . .
C48 C47 C46 C51 -179.7(5) . .
N4 C45 C46 C47 177.7(4) . .
C50 C45 C46 C47 -2.1(7) . .
N4 C45 C46 C51 -4.6(7) . .
C50 C45 C46 C51 175.6(5) . .
C23 P2 C29 C34 -31.0(5) . .
C6 P2 C29 C34 -141.1(5) . .
Ir2 P2 C29 C34 98.2(5) . .
C23 P2 C29 C30 157.5(4) . .
C6 P2 C29 C30 47.4(5) . .
Ir2 P2 C29 C30 -73.3(4) . .
C30 C29 C34 C33 0.9(9) . .
P2 C29 C34 C33 -170.8(5) . .
C29 C34 C33 C32 0.2(10) . .
C34 C33 C32 C31 -1.4(11) . .
C33 C32 C31 C30 1.4(10) . .
C32 C31 C30 C29 -0.2(9) . .
C34 C29 C30 C31 -0.9(8) . .
P2 C29 C30 C31 170.8(4) . .
C35 N3 C36 C37 101.9(19) . .
C35 N3 C36 C41 -74(2) . .
N3 C36 C37 C38 -174.4(5) . .
C41 C36 C37 C38 1.6(7) . .
N3 C36 C37 C42 6.4(7) . .
C41 C36 C37 C42 -177.6(5) . .
C36 C37 C38 C39 0.5(8) . .
C42 C37 C38 C39 179.7(5) . .
C37 C38 C39 C40 -2.4(9) . .
C38 C39 C40 C41 2.2(9) . .
C39 C40 C41 C36 -0.1(8) . .
C39 C40 C41 C43 -179.6(5) . .
C37 C36 C41 C40 -1.8(7) . .
N3 C36 C41 C40 174.2(4) . .
C37 C36 C41 C43 177.7(5) . .
N3 C36 C41 C43 -6.3(7) . .
C17 P1 C11 C12 -172.4(5) . .
C1 P1 C11 C12 81.5(6) . .
Ir1 P1 C11 C12 -41.6(6) . .
C17 P1 C11 C16 18.8(6) . .
C1 P1 C11 C16 -87.3(6) . .
Ir1 P1 C11 C16 149.6(6) . .
C16 C11 C12 C13 -1.6(11) . .
P1 C11 C12 C13 -170.8(6) . .
C11 C12 C13 C14 -3.2(12) . .
C12 C13 C14 C15 6.7(15) . .
C5 N1 C1 C2 4.0(7) . .
Mo1 N1 C1 C2 -174.4(4) . .
C5 N1 C1 P1 -168.8(3) . .
Mo1 N1 C1 P1 12.9(5) . .
C11 P1 C1 C2 23.1(5) . .
C17 P1 C1 C2 -84.1(4) . .
Ir1 P1 C1 C2 151.8(4) . .
C11 P1 C1 N1 -164.1(3) . .
C17 P1 C1 N1 88.6(4) . .
Ir1 P1 C1 N1 -35.4(4) . .
C11 P1 C17 C18 -108.2(4) . .
C1 P1 C17 C18 -1.8(5) . .
Ir1 P1 C17 C18 118.8(4) . .
C11 P1 C17 C22 69.8(4) . .
C1 P1 C17 C22 176.3(4) . .
Ir1 P1 C17 C22 -63.1(4) . .
C22 C17 C18 C19 1.0(8) . .
P1 C17 C18 C19 179.1(4) . .
C17 C18 C19 C20 -0.6(9) . .
C18 C19 C20 C21 -0.1(9) . .
C19 C20 C21 C22 0.4(9) . .
C20 C21 C22 C17 0.1(9) . .
C18 C17 C22 C21 -0.8(8) . .
P1 C17 C22 C21 -178.9(4) . .
C6 P2 C23 C24 -173.2(4) . .
C29 P2 C23 C24 76.0(4) . .
Ir2 P2 C23 C24 -52.5(4) . .
C6 P2 C23 C28 4.8(4) . .
C29 P2 C23 C28 -106.0(4) . .
Ir2 P2 C23 C28 125.5(4) . .
C28 C23 C24 C25 0.8(8) . .
P2 C23 C24 C25 178.8(4) . .
C23 C24 C25 C26 -0.5(8) . .
C24 C25 C26 C27 0.0(9) . .
C25 C26 C27 C28 0.1(9) . .
C26 C27 C28 C23 0.2(8) . .
C24 C23 C28 C27 -0.6(7) . .
P2 C23 C28 C27 -178.6(4) . .
C71 C76 C75 C74 0.4(12) . .
C76 C75 C74 C73 1.8(14) . .
C75 C74 C73 C72 -3.0(16) . .
C13 C14 C15 C16 -5.5(18) . .
C68 C67 C66 C65 0.4(16) . .
C70 C65 C66 C67 -0.9(12) . .
B1 C65 C66 C67 175.3(8) . .
C10 N2 C6 C7 5.2(7) . .
Mo2 N2 C6 C7 -174.2(3) . .
C10 N2 C6 P2 -169.7(3) . .
Mo2 N2 C6 P2 10.9(5) . .
C23 P2 C6 C7 -84.4(4) . .
C29 P2 C6 C7 26.5(5) . .
Ir2 P2 C6 C7 150.7(4) . .
C23 P2 C6 N2 90.5(4) . .
C29 P2 C6 N2 -158.6(3) . .
Ir2 P2 C6 N2 -34.4(4) . .
N2 C6 C7 C8 0.4(7) . .
P2 C6 C7 C8 174.9(4) . .
C6 C7 C8 C9 -3.5(7) . .
C7 C8 C9 C10 1.1(7) . .
Mo1 O2 C10 N2 -4.0(5) . .
Mo1 O2 C10 C9 176.6(3) . .
C6 N2 C10 O2 173.0(4) . .
Mo2 N2 C10 O2 -7.6(5) . .
C6 N2 C10 C9 -7.6(6) . .
Mo2 N2 C10 C9 171.8(3) . .
C8 C9 C10 O2 -175.9(4) . .
C8 C9 C10 N2 4.7(7) . .
Mo2 O1 C5 N1 -3.4(5) . .
Mo2 O1 C5 C4 175.8(3) . .
C1 N1 C5 O1 174.4(4) . .
Mo1 N1 C5 O1 -7.1(5) . .
C1 N1 C5 C4 -4.9(6) . .
Mo1 N1 C5 C4 173.7(3) . .
O1 C5 C4 C3 -176.7(5) . .
N1 C5 C4 C3 2.5(7) . .
C5 C4 C3 C2 0.9(8) . .
N1 C1 C2 C3 -0.6(7) . .
P1 C1 C2 C3 171.6(4) . .
C4 C3 C2 C1 -1.8(8) . .
C63 C64 C59 C60 2.2(8) . .
C63 C64 C59 B1 -179.2(5) . .
C61 C60 C59 C64 -3.4(8) . .
C61 C60 C59 B1 178.0(5) . .
C76 C71 C72 C73 -0.3(10) . .
B1 C71 C72 C73 175.2(7) . .
C74 C73 C72 C71 2.3(14) . .
C54 C55 C56 C57 0.4(9) . .
C58 C57 C56 C55 0.6(9) . .
C14 C15 C16 C11 0.6(18) . .
C12 C11 C16 C15 2.8(13) . .
P1 C11 C16 C15 172.1(8) . .
C54 C53 B1 C65 14.9(7) . .
C58 C53 B1 C65 -166.3(5) . .
C54 C53 B1 C59 135.5(5) . .
C58 C53 B1 C59 -45.7(7) . .
C54 C53 B1 C71 -107.9(6) . .
C58 C53 B1 C71 70.9(6) . .
C66 C65 B1 C53 -80.0(8) . .
C70 C65 B1 C53 95.8(6) . .
C66 C65 B1 C59 158.8(7) . .
C70 C65 B1 C59 -25.4(8) . .
C66 C65 B1 C71 41.6(8) . .
C70 C65 B1 C71 -142.6(6) . .
C64 C59 B1 C53 159.1(5) . .
C60 C59 B1 C53 -22.4(7) . .
C64 C59 B1 C65 -80.5(6) . .
C60 C59 B1 C65 98.0(6) . .
C64 C59 B1 C71 40.2(7) . .
C60 C59 B1 C71 -141.3(6) . .
C72 C71 B1 C53 149.0(6) . .
C76 C71 B1 C53 -35.9(7) . .
C72 C71 B1 C65 27.7(8) . .
C76 C71 B1 C65 -157.2(6) . .
C72 C71 B1 C59 -91.7(7) . .
C76 C71 B1 C59 83.4(6) . .
